data_7235810
loop_
_publ_author_name
'Jurcic, Monika'
'Peveler, William J.'
'Savory, Christopher N.'
'Scanlon, David O.'
'Kenyon, Anthony J.'
'Parkin, Ivan P.'

_publ_section_title
;
 The vapour phase detection of explosive markers and derivatives using two
 fluorescent metal--organic frameworks
;
_journal_issue 12
_journal_name_full 'Journal of Materials Chemistry A'
_journal_page_first 6351
_journal_paper_doi 10.1039/C4TA05638H
_journal_volume 3
_journal_year 2015
_chemical_formula_moiety 'C18 H20 Dy N5 O9'
_chemical_formula_sum 'C18 H20 Dy N5 O9'
_chemical_formula_weight 612.89
_chemical_name_systematic Dy(DCBPY)(DMF)2(NO2)(H2O)
_space_group_crystal_system triclinic
_space_group_IT_number 2
_space_group_name_Hall '-P 1'
_space_group_name_H-M_alt 'P -1'
_atom_sites_solution_hydrogens geom
_atom_sites_solution_primary iterative
_audit_creation_date 2014-10-20
_audit_creation_method
;
  Olex2 1.2
  (compiled Apr 23 2013 17:54:37, GUI svn.r4466)
;
_audit_update_record
;
2014-10-21 deposited with the CCDC.
2015-02-17 downloaded from the CCDC.
;
_cell_angle_alpha 76.388(4)
_cell_angle_beta 69.431(4)
_cell_angle_gamma 86.377(4)
_cell_formula_units_Z 2
_cell_length_a 9.2414(5)
_cell_length_b 10.3040(5)
_cell_length_c 12.8291(6)
_cell_measurement_reflns_used 9903
_cell_measurement_temperature 149.90(15)
_cell_measurement_theta_max 74.2680
_cell_measurement_theta_min 4.3960
_cell_volume 1111.37(10)
_computing_cell_refinement
'CrysAlisPro, Agilent Technologies, Version 1.171.36.28 (release 01-02-2013 CrysAlis171 .NET) (compiled Feb 1 2013,16:14:44)'
_computing_data_collection
'CrysAlisPro, Agilent Technologies, Version 1.171.36.28 (release 01-02-2013 CrysAlis171 .NET) (compiled Feb 1 2013,16:14:44)'
_computing_data_reduction
'CrysAlisPro, Agilent Technologies, Version 1.171.36.28 (release 01-02-2013 CrysAlis171 .NET) (compiled Feb 1 2013,16:14:44)'
_computing_molecular_graphics
;
O. V. Dolomanov, L. J. Bourhis, R. J. Gildea, J. A. K. Howard and H. Puschmann,
OLEX2: a complete structure solution, refinement and analysis program.
J. Appl. Cryst. (2009). 42, 339-341.
;
_computing_publication_material
;
O. V. Dolomanov, L. J. Bourhis, R. J. Gildea, J. A. K. Howard and H. Puschmann,
OLEX2: a complete structure solution, refinement and analysis program.
J. Appl. Cryst. (2009). 42, 339-341.
;
_computing_structure_refinement
;
SHELXL, G.M. Sheldrick, Acta Cryst.
(2008). A64, 112-122
;
_computing_structure_solution 'SUPERFLIP, J. Appl. Cryst. (2007) 40, 786-790'
_diffrn_ambient_temperature 149.90(15)
_diffrn_detector_area_resol_mean 5.2031
_diffrn_measured_fraction_theta_full 0.9990
_diffrn_measured_fraction_theta_max 0.8812
_diffrn_measurement_details
;
#__ type_ start__ end____ width___ exp.time_
  1 omega  -50.00  -13.00   1.0000    1.0000
omega____ theta____ kappa____ phi______ frames
    -      -38.5000  -57.0000    0.0000 37

#__ type_ start__ end____ width___ exp.time_
  2 omega  -59.00   27.00   1.0000    1.0000
omega____ theta____ kappa____ phi______ frames
    -      -38.5000   57.0000   60.0000 86

#__ type_ start__ end____ width___ exp.time_
  3 omega  -64.00   27.00   1.0000    1.0000
omega____ theta____ kappa____ phi______ frames
    -      -38.5000   61.0000 -180.0000 91

#__ type_ start__ end____ width___ exp.time_
  4 omega  -84.00   -4.00   1.0000    1.0000
omega____ theta____ kappa____ phi______ frames
    -      -38.5000  125.0000 -120.0000 80

#__ type_ start__ end____ width___ exp.time_
  5 omega   15.00  115.00   1.0000    1.0000
omega____ theta____ kappa____ phi______ frames
    -       44.0390   77.0000   30.0000 100

#__ type_ start__ end____ width___ exp.time_
  6 omega   23.00  113.00   1.0000    1.0000
omega____ theta____ kappa____ phi______ frames
    -       44.0390   38.0000 -180.0000 90

#__ type_ start__ end____ width___ exp.time_
  7 omega   14.00  114.00   1.0000    1.0000
omega____ theta____ kappa____ phi______ frames
    -       44.0390   77.0000  -90.0000 100

#__ type_ start__ end____ width___ exp.time_
  8 omega   14.00   52.00   1.0000    1.0000
omega____ theta____ kappa____ phi______ frames
    -       44.0390   77.0000  150.0000 38

#__ type_ start__ end____ width___ exp.time_
  9 omega   74.00  100.00   1.0000    1.0000
omega____ theta____ kappa____ phi______ frames
    -       44.0390   77.0000   90.0000 26

#__ type_ start__ end____ width___ exp.time_
 10 omega   18.00   69.00   1.0000    1.0000
omega____ theta____ kappa____ phi______ frames
    -       44.0390   77.0000   90.0000 51

#__ type_ start__ end____ width___ exp.time_
 11 omega   55.00   82.00   1.0000    1.0000
omega____ theta____ kappa____ phi______ frames
    -       44.0390   77.0000  150.0000 27

#__ type_ start__ end____ width___ exp.time_
 12 omega   16.00   77.00   1.0000    1.0000
omega____ theta____ kappa____ phi______ frames
    -       44.0390   77.0000 -150.0000 61

#__ type_ start__ end____ width___ exp.time_
 13 omega   15.00   58.00   1.0000    1.0000
omega____ theta____ kappa____ phi______ frames
    -       44.0390   77.0000  -30.0000 43

#__ type_ start__ end____ width___ exp.time_
 14 omega   83.00  109.00   1.0000    1.4200
omega____ theta____ kappa____ phi______ frames
    -      107.1940  -94.0000  -90.0000 26

#__ type_ start__ end____ width___ exp.time_
 15 omega   78.00  178.00   1.0000    1.4200
omega____ theta____ kappa____ phi______ frames
    -      107.1940   77.0000 -180.0000 100

#__ type_ start__ end____ width___ exp.time_
 16 omega   81.00  175.00   1.0000    1.4200
omega____ theta____ kappa____ phi______ frames
    -      107.1940   61.0000   60.0000 94

#__ type_ start__ end____ width___ exp.time_
 17 omega   77.00  104.00   1.0000    1.4200
omega____ theta____ kappa____ phi______ frames
    -      107.1940   77.0000   60.0000 27

#__ type_ start__ end____ width___ exp.time_
 18 omega  138.00  176.00   1.0000    1.4200
omega____ theta____ kappa____ phi______ frames
    -      107.1940   77.0000    0.0000 38

#__ type_ start__ end____ width___ exp.time_
 19 omega   77.00  104.00   1.0000    1.4200
omega____ theta____ kappa____ phi______ frames
    -      107.1940   77.0000    0.0000 27

#__ type_ start__ end____ width___ exp.time_
 20 omega   82.00  173.00   1.0000    1.4200
omega____ theta____ kappa____ phi______ frames
    -      107.1940   61.0000  150.0000 91

#__ type_ start__ end____ width___ exp.time_
 21 omega   77.00  103.00   1.0000    1.4200
omega____ theta____ kappa____ phi______ frames
    -      107.1940   77.0000  -90.0000 26

#__ type_ start__ end____ width___ exp.time_
 22 omega   44.00  121.00   1.0000    1.4200
omega____ theta____ kappa____ phi______ frames
    -      107.1940 -125.0000 -180.0000 77

#__ type_ start__ end____ width___ exp.time_
 23 omega   77.00  104.00   1.0000    1.4200
omega____ theta____ kappa____ phi______ frames
    -      107.1940   77.0000  120.0000 27

#__ type_ start__ end____ width___ exp.time_
 24 omega   77.00  165.00   1.0000    1.4200
omega____ theta____ kappa____ phi______ frames
    -      107.1940   77.0000  -30.0000 88

#__ type_ start__ end____ width___ exp.time_
 25 omega  123.00  168.00   1.0000    1.4200
omega____ theta____ kappa____ phi______ frames
    -      107.1940   77.0000   90.0000 45

#__ type_ start__ end____ width___ exp.time_
 26 omega   81.00  140.00   1.0000    1.4200
omega____ theta____ kappa____ phi______ frames
    -      107.1940   61.0000 -120.0000 59

#__ type_ start__ end____ width___ exp.time_
 27 omega   82.00  134.00   1.0000    1.4200
omega____ theta____ kappa____ phi______ frames
    -      107.1940   61.0000   30.0000 52

#__ type_ start__ end____ width___ exp.time_
 28 omega   33.00   60.00   1.0000    1.4200
omega____ theta____ kappa____ phi______ frames
    -      107.1940  -94.0000  -90.0000 27

#__ type_ start__ end____ width___ exp.time_
 29 omega   82.00  156.00   1.0000    1.4200
omega____ theta____ kappa____ phi______ frames
    -      107.1940   61.0000  120.0000 74

#__ type_ start__ end____ width___ exp.time_
 30 omega   81.00  137.00   1.0000    1.4200
omega____ theta____ kappa____ phi______ frames
    -      107.1940   61.0000  -60.0000 56

#__ type_ start__ end____ width___ exp.time_
 31 omega   79.00  105.00   1.0000    1.4200
omega____ theta____ kappa____ phi______ frames
    -      107.1940   77.0000   90.0000 26

#__ type_ start__ end____ width___ exp.time_
 32 omega   81.00  107.00   1.0000    1.4200
omega____ theta____ kappa____ phi______ frames
    -      107.1940   61.0000   90.0000 26

#__ type_ start__ end____ width___ exp.time_
 33 omega   81.00  107.00   1.0000    1.4200
omega____ theta____ kappa____ phi______ frames
    -      107.1940   61.0000  -90.0000 26

#__ type_ start__ end____ width___ exp.time_
 34 omega  125.00  152.00   1.0000    1.4200
omega____ theta____ kappa____ phi______ frames
    -      107.1940   61.0000 -150.0000 27

#__ type_ start__ end____ width___ exp.time_
 35 omega   77.00  104.00   1.0000    1.4200
omega____ theta____ kappa____ phi______ frames
    -      107.1940   77.0000  150.0000 27

#__ type_ start__ end____ width___ exp.time_
 36 omega   78.00  105.00   1.0000    1.4200
omega____ theta____ kappa____ phi______ frames
    -      107.1940   77.0000   30.0000 27

#__ type_ start__ end____ width___ exp.time_
 37 omega   77.00  103.00   1.0000    1.4200
omega____ theta____ kappa____ phi______ frames
    -      107.1940   77.0000 -150.0000 26

#__ type_ start__ end____ width___ exp.time_
 38 omega   81.00  107.00   1.0000    1.4200
omega____ theta____ kappa____ phi______ frames
    -      107.1940   61.0000 -180.0000 26

#__ type_ start__ end____ width___ exp.time_
 39 omega   84.00  111.00   1.0000    1.4200
omega____ theta____ kappa____ phi______ frames
    -      107.1940   61.0000 -150.0000 27

#__ type_ start__ end____ width___ exp.time_
 40 omega   79.00  176.00   1.0000    1.4200
omega____ theta____ kappa____ phi______ frames
    -      107.1940   77.0000 -120.0000 97

#__ type_ start__ end____ width___ exp.time_
 41 omega   36.00  136.00   1.0000    1.4200
omega____ theta____ kappa____ phi______ frames
    -      107.1940  -77.0000  -30.0000 100

#__ type_ start__ end____ width___ exp.time_
 42 omega   78.00  163.00   1.0000    1.4200
omega____ theta____ kappa____ phi______ frames
    -      107.1940   77.0000  -60.0000 85

#__ type_ start__ end____ width___ exp.time_
 43 omega   37.00  135.00   1.0000    1.4200
omega____ theta____ kappa____ phi______ frames
    -      107.1940  -77.0000 -180.0000 98
;
_diffrn_measurement_device_type 'SuperNova, Dual, Cu at zero, Atlas'
_diffrn_measurement_method '\w scans'
_diffrn_orient_matrix_UB_11 0.1389665000
_diffrn_orient_matrix_UB_12 0.0987776000
_diffrn_orient_matrix_UB_13 -0.0548622000
_diffrn_orient_matrix_UB_21 -0.0623812000
_diffrn_orient_matrix_UB_22 0.0643304000
_diffrn_orient_matrix_UB_23 -0.0965586000
_diffrn_orient_matrix_UB_31 -0.0922766000
_diffrn_orient_matrix_UB_32 0.0988915000
_diffrn_orient_matrix_UB_33 0.0708545000
_diffrn_radiation_monochromator mirror
_diffrn_radiation_type 'Cu K\a'
_diffrn_radiation_wavelength 1.5418
_diffrn_reflns_av_R_equivalents 0.0997
_diffrn_reflns_av_unetI/netI 0.0756
_diffrn_reflns_Laue_measured_fraction_full 0.998
_diffrn_reflns_Laue_measured_fraction_max 0.979
_diffrn_reflns_limit_h_max 11
_diffrn_reflns_limit_h_min -11
_diffrn_reflns_limit_k_max 12
_diffrn_reflns_limit_k_min -12
_diffrn_reflns_limit_l_max 15
_diffrn_reflns_limit_l_min -16
_diffrn_reflns_number 16503
_diffrn_reflns_point_group_measured_fraction_full 0.998
_diffrn_reflns_point_group_measured_fraction_max 0.979
_diffrn_reflns_theta_full 67.684
_diffrn_reflns_theta_max 74.895
_diffrn_reflns_theta_min 4.416
_diffrn_source 'SuperNova (Cu) X-ray Source'
_exptl_absorpt_coefficient_mu 18.524
_exptl_absorpt_correction_T_max 1.00000
_exptl_absorpt_correction_T_min 0.19731
_exptl_absorpt_correction_type multi-scan
_exptl_absorpt_process_details
'CrysAlisPro, Agilent Technologies, Version 1.171.36.28 (release 01-02-2013 CrysAlis171 .NET) (compiled Feb 1 2013,16:14:44) Empirical absorption correction using spherical harmonics, implemented in SCALE3 ABSPACK scaling algorithm.'
_exptl_crystal_colour 'pinkish colourless'
_exptl_crystal_colour_modifier pinkish
_exptl_crystal_colour_primary colourless
_exptl_crystal_density_diffrn 1.831
_exptl_crystal_description plate
_exptl_crystal_F_000 602
_exptl_crystal_preparation
'solvoethermal synthesis. Dysprosium nitrate pentahydrate , 2,2'-bipyridine-4,4'-dicarboxylic acid, DMF'
_exptl_crystal_recrystallization_method 'From reaction mixture'
_exptl_crystal_size_max 0.2
_exptl_crystal_size_mid 0.15
_exptl_crystal_size_min 0.05
_refine_diff_density_max 2.707
_refine_diff_density_min -1.629
_refine_diff_density_rms 0.187
_refine_ls_extinction_method none
_refine_ls_goodness_of_fit_ref 1.146
_refine_ls_hydrogen_treatment constr
_refine_ls_matrix_type full
_refine_ls_number_parameters 297
_refine_ls_number_reflns 4464
_refine_ls_number_restraints 0
_refine_ls_restrained_S_all 1.146
_refine_ls_R_factor_all 0.0628
_refine_ls_R_factor_gt 0.0577
_refine_ls_shift/su_max 0.000
_refine_ls_shift/su_mean 0.000
_refine_ls_structure_factor_coef Fsqd
_refine_ls_weighting_details
;
 w=1/[\s^2^(Fo^2^)+(0.0938P)^2^]
 where P=(Fo^2^+2Fc^2^)/3
;
_refine_ls_weighting_scheme calc
_refine_ls_wR_factor_gt 0.1478
_refine_ls_wR_factor_ref 0.1526
_reflns_Friedel_coverage 0.000
_reflns_number_gt 4086
_reflns_number_total 4464
_reflns_threshold_expression 'I > 2\s(I)'
_cod_data_source_file c4ta05638h2.cif
_cod_data_source_block xstr0263
_cod_database_code 7235810
_chemical_oxdiff_formula 'C54 H20 N20 O16 Dy2'
_chemical_oxdiff_usercomment 3dy_3
_reflns_odcompleteness_completeness 99.90
_reflns_odcompleteness_iscentric 1
_reflns_odcompleteness_theta 66.49
_olex2_refinement_description
;
1. Fixed Uiso
 At 1.2 times of:
  All C(H) groups
 At 1.5 times of:
  All C(H,H,H) groups
2.a Aromatic/amide H refined with riding coordinates:
 C4(H4), C6(H6), C8(H8), C7(H7), C15(H15), C17(H17), C18(H18), C19(H19)
2.b Idealised Me refined as rotating group:
 C20(H20A,H20B,H20C), C1C(H1CA,H1CB,H1CC), C1D(H1DA,H1DB,H1DC), C1E(H1EA,H1EB,
 H1EC)
;
_olex2_exptl_crystal_mounting_method 'Nylon loop'
_olex2_submission_special_instructions 'No special instructions were received'
_shelx_space_group_comment
;
The symmetry employed for this shelxl refinement is uniquely defined
by the following loop, which should always be used as a source of
symmetry information in preference to the above space-group names.
They are only intended as comments.
;
_shelxl_version_number 2013-2

loop_
_space_group_symop_operation_xyz
'x, y, z'
'-x, -y, -z'

loop_
_atom_site_label
_atom_site_type_symbol
_atom_site_fract_x
_atom_site_fract_y
_atom_site_fract_z
_atom_site_U_iso_or_equiv
_atom_site_adp_type
_atom_site_occupancy
_atom_site_site_symmetry_order
_atom_site_calc_flag
_atom_site_refinement_flags_posn
_atom_site_refinement_flags_adp
Dy1 Dy 0.45968(3) 0.25111(3) -0.00233(2) 0.02040(15) Uani 1 1 d . .
O5 O 0.5397(5) 0.1356(5) -0.1454(4) 0.0282(9) Uani 1 1 d . .
O3 O 0.5885(5) 0.5512(4) 0.1141(3) 0.0245(9) Uani 1 1 d . .
O1 O 0.3371(6) 0.0580(5) 0.1244(4) 0.0345(11) Uani 1 1 d . .
O4 O 0.6988(5) 0.3511(5) -0.1257(5) 0.0381(11) Uani 1 1 d . .
N4 N 0.1003(8) -0.1460(7) 0.5426(5) 0.0465(17) Uani 1 1 d . .
N3 N 0.3732(7) 0.3570(6) 0.5355(4) 0.0303(12) Uani 1 1 d . .
C1 C 0.5075(7) 0.4476(6) 0.1684(5) 0.0249(12) Uani 1 1 d . .
C3 C 0.0667(7) -0.0410(7) 0.4730(5) 0.0284(13) Uani 1 1 d . .
C4 C 0.1509(7) -0.0047(6) 0.3559(5) 0.0232(12) Uani 1 1 d . .
H4 H 0.1263 0.0731 0.3091 0.028 Uiso 1 1 calc R U
N1 N 0.9398(7) 0.4394(7) -0.2075(6) 0.0462(17) Uani 1 1 d . .
C5 C 0.4707(6) 0.4606(6) 0.4696(5) 0.0217(12) Uani 1 1 d . .
C6 C 0.2198(11) -0.2196(10) 0.4971(7) 0.059(3) Uani 1 1 d . .
H6 H 0.2459 -0.2939 0.5465 0.070 Uiso 1 1 calc R U
O9 O 0.6376(7) 0.1435(6) 0.0759(6) 0.0584(18) Uani 1 1 d . .
C8 C 0.5145(6) 0.4933(6) 0.3511(5) 0.0215(12) Uani 1 1 d . .
H8 H 0.5803 0.5686 0.3072 0.026 Uiso 1 1 calc R U
C7 C 0.8162(8) 0.3948(7) -0.1191(7) 0.0353(16) Uani 1 1 d . .
H7 H 0.8166 0.3960 -0.0454 0.042 Uiso 1 1 calc R U
N2 N 0.7640(8) 0.0203(6) 0.1847(6) 0.0394(14) Uani 1 1 d . .
C12 C 0.4607(7) 0.4145(6) 0.2979(5) 0.0240(12) Uani 1 1 d . .
C13 C 0.3632(7) -0.0519(6) 0.1836(5) 0.0215(12) Uani 1 1 d . .
C14 C 0.2716(7) -0.0853(6) 0.3096(5) 0.0246(12) Uani 1 1 d . .
C15 C 0.3594(9) 0.3086(7) 0.3648(6) 0.0350(16) Uani 1 1 d . .
H15 H 0.3188 0.2535 0.3313 0.042 Uiso 1 1 calc R U
C17 C 0.3198(9) 0.2863(7) 0.4830(6) 0.0368(17) Uani 1 1 d . .
H17 H 0.2491 0.2150 0.5292 0.044 Uiso 1 1 calc R U
C18 C 0.7340(8) 0.0608(7) 0.0905(7) 0.0354(16) Uani 1 1 d . .
H18 H 0.7917 0.0230 0.0279 0.042 Uiso 1 1 calc R U
C19 C 0.3090(10) -0.1930(8) 0.3801(6) 0.046(2) Uani 1 1 d . .
H19 H 0.3927 -0.2481 0.3509 0.055 Uiso 1 1 calc R U
C20 C 0.8855(12) -0.0742(10) 0.1951(9) 0.061(3) Uani 1 1 d . .
H20A H 0.8410 -0.1510 0.2585 0.092 Uiso 1 1 calc R U
H20B H 0.9650 -0.0304 0.2098 0.092 Uiso 1 1 calc R U
H20C H 0.9320 -0.1047 0.1239 0.092 Uiso 1 1 calc R U
C1C C 1.0730(10) 0.4897(10) -0.1924(11) 0.072(3) Uani 1 1 d . .
H1CA H 1.0850 0.5862 -0.2245 0.109 Uiso 1 1 calc R U
H1CB H 1.1662 0.4452 -0.2317 0.109 Uiso 1 1 calc R U
H1CC H 1.0576 0.4715 -0.1106 0.109 Uiso 1 1 calc R U
C1D C 0.6852(17) 0.0750(16) 0.2814(10) 0.099(5) Uani 1 1 d . .
H1DA H 0.6405 0.0024 0.3487 0.149 Uiso 1 1 calc R U
H1DB H 0.6025 0.1325 0.2668 0.149 Uiso 1 1 calc R U
H1DC H 0.7583 0.1278 0.2953 0.149 Uiso 1 1 calc R U
C1E C 0.9452(13) 0.4434(15) -0.3199(9) 0.091(4) Uani 1 1 d . .
H1EA H 0.8594 0.3894 -0.3165 0.136 Uiso 1 1 calc R U
H1EB H 1.0435 0.4075 -0.3620 0.136 Uiso 1 1 calc R U
H1EC H 0.9365 0.5359 -0.3589 0.136 Uiso 1 1 calc R U
O6 O 0.2255(6) 0.2180(5) -0.0413(5) 0.0417(12) Uani 1 1 d . .
O8 O 0.1872(6) 0.3025(5) 0.1027(5) 0.0409(12) Uani 1 1 d . .
N5 N 0.1313(7) 0.2581(7) 0.0429(7) 0.0464(17) Uani 1 1 d . .
O7 O -0.0105(7) 0.2533(8) 0.0625(9) 0.087(3) Uani 1 1 d . .
O2 O 0.4620(6) 0.3668(5) 0.1274(4) 0.0371(11) Uiso 1 1 d . .

loop_
_atom_site_aniso_label
_atom_site_aniso_U_11
_atom_site_aniso_U_22
_atom_site_aniso_U_33
_atom_site_aniso_U_23
_atom_site_aniso_U_13
_atom_site_aniso_U_12
Dy1 0.0268(2) 0.0221(2) 0.0163(2) -0.01000(14) -0.00916(14) 0.00306(14)
O5 0.038(2) 0.031(2) 0.017(2) -0.0134(18) -0.0061(18) 0.0029(19)
O3 0.034(2) 0.025(2) 0.0174(19) -0.0045(16) -0.0131(17) 0.0001(17)
O1 0.038(2) 0.031(2) 0.020(2) 0.0028(19) 0.0005(18) 0.005(2)
O4 0.025(2) 0.041(3) 0.050(3) -0.021(2) -0.009(2) 0.004(2)
N4 0.054(4) 0.051(4) 0.020(3) -0.004(3) -0.002(3) 0.029(3)
N3 0.040(3) 0.033(3) 0.021(2) -0.009(2) -0.010(2) -0.008(2)
C1 0.032(3) 0.028(3) 0.019(3) -0.010(2) -0.011(2) 0.004(2)
C3 0.033(3) 0.031(3) 0.019(3) -0.009(2) -0.007(2) 0.013(3)
C4 0.030(3) 0.027(3) 0.014(3) -0.010(2) -0.008(2) 0.006(2)
N1 0.026(3) 0.044(4) 0.061(4) -0.018(3) -0.002(3) 0.001(3)
C5 0.020(2) 0.029(3) 0.017(3) -0.010(2) -0.006(2) 0.004(2)
C6 0.064(5) 0.061(6) 0.025(4) 0.000(4) 0.002(4) 0.044(5)
O9 0.059(3) 0.045(3) 0.094(5) -0.008(3) -0.061(4) 0.011(3)
C8 0.025(3) 0.025(3) 0.019(3) -0.007(2) -0.011(2) 0.002(2)
C7 0.029(3) 0.028(3) 0.054(4) -0.016(3) -0.017(3) 0.005(3)
N2 0.047(3) 0.038(3) 0.043(3) -0.014(3) -0.026(3) 0.006(3)
C12 0.034(3) 0.023(3) 0.020(3) -0.011(2) -0.011(2) 0.001(2)
C13 0.025(3) 0.024(3) 0.014(2) -0.011(2) -0.001(2) 0.003(2)
C14 0.032(3) 0.028(3) 0.015(3) -0.015(2) -0.005(2) 0.006(2)
C15 0.051(4) 0.033(4) 0.026(3) -0.007(3) -0.017(3) -0.011(3)
C17 0.055(4) 0.038(4) 0.019(3) -0.007(3) -0.011(3) -0.018(3)
C18 0.043(4) 0.028(3) 0.044(4) -0.008(3) -0.025(3) -0.006(3)
C19 0.053(4) 0.045(4) 0.022(3) -0.007(3) 0.003(3) 0.029(4)
C20 0.089(7) 0.058(6) 0.074(7) -0.031(5) -0.066(6) 0.023(5)
C1C 0.029(4) 0.057(6) 0.120(10) -0.025(6) -0.009(5) -0.007(4)
C1D 0.110(10) 0.148(14) 0.053(6) -0.046(8) -0.038(7) 0.066(10)
C1E 0.051(6) 0.139(13) 0.057(7) -0.039(7) 0.023(5) -0.007(7)
O6 0.046(3) 0.031(3) 0.055(3) -0.011(2) -0.025(3) -0.001(2)
O8 0.035(2) 0.032(3) 0.048(3) -0.014(2) -0.002(2) 0.012(2)
N5 0.028(3) 0.037(3) 0.071(5) -0.003(3) -0.019(3) -0.002(3)
O7 0.028(3) 0.081(5) 0.142(8) -0.010(5) -0.029(4) -0.003(3)

loop_
_atom_type_symbol
_atom_type_description
_atom_type_scat_dispersion_real
_atom_type_scat_dispersion_imag
_atom_type_scat_source
C C 0.0181 0.0091 'International Tables Vol C Tables 4.2.6.8 and 6.1.1.4'
H H 0.0000 0.0000 'International Tables Vol C Tables 4.2.6.8 and 6.1.1.4'
Dy Dy -9.8046 9.8477 'International Tables Vol C Tables 4.2.6.8 and 6.1.1.4'
N N 0.0311 0.0180 'International Tables Vol C Tables 4.2.6.8 and 6.1.1.4'
O O 0.0492 0.0322 'International Tables Vol C Tables 4.2.6.8 and 6.1.1.4'

loop_
_geom_angle_atom_site_label_1
_geom_angle_atom_site_label_2
_geom_angle_atom_site_label_3
_geom_angle
_geom_angle_site_symmetry_1
_geom_angle_site_symmetry_3
O5 Dy1 O3 95.99(16) . 2_665
O5 Dy1 O1 88.99(17) . .
O5 Dy1 O4 75.44(17) . .
O5 Dy1 O9 90.9(2) . .
O5 Dy1 O6 75.37(18) . .
O5 Dy1 O8 126.12(18) . .
O5 Dy1 N5 100.9(2) . .
O3 Dy1 O4 72.14(17) 2_665 .
O3 Dy1 O6 71.89(16) 2_665 .
O3 Dy1 O8 75.43(16) 2_665 .
O3 Dy1 N5 72.88(16) 2_665 .
O1 Dy1 O3 141.67(16) . 2_665
O1 Dy1 O4 145.00(18) . .
O1 Dy1 O6 72.74(18) . .
O1 Dy1 O8 71.13(17) . .
O1 Dy1 N5 68.86(18) . .
O4 Dy1 O6 130.24(19) . .
O4 Dy1 O8 142.85(17) . .
O4 Dy1 N5 144.17(19) . .
O9 Dy1 O3 143.73(18) . 2_665
O9 Dy1 O1 73.8(2) . .
O9 Dy1 O4 75.3(2) . .
O9 Dy1 O6 143.87(19) . .
O9 Dy1 O8 127.1(2) . .
O9 Dy1 N5 140.4(2) . .
O6 Dy1 O8 51.16(19) . .
O6 Dy1 N5 25.8(2) . .
O8 Dy1 N5 25.4(2) . .
O2 Dy1 O5 161.92(19) . .
O2 Dy1 O3 88.64(17) . 2_665
O2 Dy1 O1 98.21(18) . .
O2 Dy1 O4 89.49(18) . .
O2 Dy1 O9 75.4(2) . .
O2 Dy1 O6 122.58(19) . .
O2 Dy1 O8 71.96(19) . .
O2 Dy1 N5 97.2(2) . .
C13 O5 Dy1 142.2(4) 2_655 .
C1 O3 Dy1 132.1(4) . 2_665
C13 O1 Dy1 142.0(4) . .
C7 O4 Dy1 138.5(6) . .
C3 N4 C6 117.7(6) . .
C17 N3 C5 117.3(5) . .
O3 C1 C12 117.3(5) . .
O3 C1 O2 126.8(6) . .
O2 C1 C12 115.8(5) . .
N4 C3 C3 116.4(7) . 2_556
N4 C3 C4 122.9(6) . .
C4 C3 C3 120.6(7) . 2_556
C14 C4 C3 118.4(6) . .
C7 N1 C1C 120.5(8) . .
C7 N1 C1E 120.9(8) . .
C1E N1 C1C 118.6(8) . .
N3 C5 C5 116.6(6) . 2_666
N3 C5 C8 122.4(5) . .
C8 C5 C5 121.1(6) . 2_666
N4 C6 C19 123.6(7) . .
C18 O9 Dy1 157.6(6) . .
C5 C8 C12 119.0(5) . .
O4 C7 N1 123.9(8) . .
C18 N2 C20 122.9(7) . .
C18 N2 C1D 120.5(8) . .
C1D N2 C20 116.5(8) . .
C8 C12 C1 120.1(5) . .
C15 C12 C1 120.8(5) . .
C15 C12 C8 119.1(6) . .
O5 C13 C14 117.1(5) 2_655 .
O1 C13 O5 125.2(5) . 2_655
O1 C13 C14 117.7(5) . .
C4 C14 C13 120.3(5) . .
C19 C14 C4 119.4(6) . .
C19 C14 C13 120.2(6) . .
C12 C15 C17 117.3(6) . .
N3 C17 C15 124.8(6) . .
O9 C18 N2 125.5(8) . .
C14 C19 C6 117.9(7) . .
N5 O6 Dy1 96.7(4) . .
N5 O8 Dy1 95.1(4) . .
O6 N5 Dy1 57.4(3) . .
O8 N5 Dy1 59.5(3) . .
O8 N5 O6 116.9(5) . .
O7 N5 Dy1 176.3(7) . .
O7 N5 O6 120.4(9) . .
O7 N5 O8 122.7(9) . .
C1 O2 Dy1 158.6(4) . .

loop_
_geom_bond_atom_site_label_1
_geom_bond_atom_site_label_2
_geom_bond_distance
_geom_bond_site_symmetry_2
Dy1 O5 2.301(4) .
Dy1 O3 2.316(4) 2_665
Dy1 O1 2.314(4) .
Dy1 O4 2.348(5) .
Dy1 O9 2.312(5) .
Dy1 O6 2.446(5) .
Dy1 O8 2.494(5) .
Dy1 N5 2.882(6) .
Dy1 O2 2.270(5) .
O5 C13 1.257(8) 2_655
O3 Dy1 2.316(4) 2_665
O3 C1 1.253(7) .
O1 C13 1.267(8) .
O4 C7 1.237(8) .
N4 C3 1.327(9) .
N4 C6 1.336(10) .
N3 C5 1.351(8) .
N3 C17 1.318(9) .
C1 C12 1.520(8) .
C1 O2 1.247(8) .
C3 C3 1.503(13) 2_556
C3 C4 1.397(8) .
C4 C14 1.391(9) .
N1 C7 1.309(10) .
N1 C1C 1.456(11) .
N1 C1E 1.415(14) .
C5 C5 1.487(12) 2_666
C5 C8 1.390(8) .
C6 C19 1.404(10) .
O9 C18 1.226(9) .
C8 C12 1.386(8) .
N2 C18 1.301(9) .
N2 C20 1.461(11) .
N2 C1D 1.425(12) .
C12 C15 1.388(9) .
C13 O5 1.257(8) 2_655
C13 C14 1.504(8) .
C14 C19 1.366(10) .
C15 C17 1.395(9) .
O6 N5 1.264(9) .
O8 N5 1.240(9) .
N5 O7 1.247(8) .
